data_8105228
loop_
_publ_author_name
'Dai, Ben-Cai'
'Liu, Chang-Chun'
'Zhou, Yang'
'Chen, Jin'
'Fu, Yang'
'Zhao, Pei-Zheng'

_publ_section_title
;
 Crystal structure of
 bis[(\m2-4&#x22EF;O,O&#x2032;:O&#x2032;)-(4-hydroxybenzoato-\k2
 O,O&#x2032;)-(1,10-phenanthroline-\k2
 N,N&#x2032;)]-di-lead(II)\m-4-hydroxybenzoato-\k3
 O,O&#x2032;:O&#x2032;;\k3
 O,O&#x2032;:O&#x2032;-bis-[(4-hydroxybenzoato-\k2
 O,O&#x2032;)bis(1,10-phenanthroline-\k2 N,N&#x2032;)di-lead(II)]
 monohydrate, C52H36N4O12Pb2 &#x22C5; H2O
;
_journal_issue 3
_journal_name_full 'Zeitschrift f\"ur Kristallographie - New Crystal Structures'
_journal_page_first 589
_journal_page_last 591
_journal_paper_doi 10.1515/ncrs-2019-0835
_journal_volume 235
_journal_year 2020
_chemical_formula_moiety 'C26 H18 N2 O6 Pb, H2 O'
_chemical_formula_sum 'C26 H20 N2 O7 Pb'
_chemical_formula_weight 679.63
_space_group_crystal_system monoclinic
_space_group_IT_number 14
_space_group_name_Hall '-P 2yn'
_space_group_name_H-M_alt 'P 1 21/n 1'
_atom_sites_solution_hydrogens mixed
_atom_sites_solution_primary dual
_cell_angle_alpha 90
_cell_angle_beta 93.1490(10)
_cell_angle_gamma 90
_cell_formula_units_Z 4
_cell_length_a 13.77670(10)
_cell_length_b 7.99250(10)
_cell_length_c 21.2490(2)
_cell_measurement_reflns_used 10012
_cell_measurement_temperature 169.99(10)
_cell_measurement_theta_max 71.3390
_cell_measurement_theta_min 4.1710
_cell_volume 2336.20(4)
_computing_cell_refinement 'CrysAlisPro 1.171.40.53 (Rigaku OD, 2019)'
_computing_data_collection 'CrysAlisPro 1.171.40.53 (Rigaku OD, 2019)'
_computing_data_reduction 'CrysAlisPro 1.171.40.53 (Rigaku OD, 2019)'
_computing_molecular_graphics 'Olex2 (Dolomanov et al., 2009)'
_computing_publication_material 'Olex2 (Dolomanov et al., 2009)'
_computing_structure_refinement 'ShelXL (Sheldrick, 2015)'
_computing_structure_solution 'ShelXT (Sheldrick, 2015)'
_diffrn_ambient_environment N~2~
_diffrn_ambient_temperature 169.99(10)
_diffrn_detector 'CCD plate'
_diffrn_detector_area_resol_mean 8.0521
_diffrn_detector_type EosS2
_diffrn_measured_fraction_theta_full 1.000
_diffrn_measured_fraction_theta_max 0.985
_diffrn_measurement_details
;
List of Runs (angles in degrees, time in seconds):

  # Type    Start    End  Width  t~exp~   \w     \q     \k     \f   Frames
--------------------------------------------------------------------------
  1  \w   -105.00 -17.00   1.00    1.00    --  -35.62 -39.00-175.00   88
  2  \w    -54.00  33.00   1.00    1.00    --  -35.62  39.00 -21.00   87
  3  \w    -33.00  54.00   1.00    1.00    --   35.62 -39.00-175.00   87
  4  \w     17.00 105.00   1.00    1.00    --   35.62  39.00 -21.00   88
  5  \w     89.00 176.00   1.00    1.00    --  107.12  39.00 -21.00   87
  6  \w     38.00 126.00   1.00    1.00    --  107.12 -39.00-175.00   88
  7  \w   -103.00 -19.00   1.00    1.00    --  -35.62 -57.00-180.00   84
  8  \w     17.00 105.00   1.00    1.00    --   35.62  38.00  60.00   88
  9  \w     57.00 108.00   1.00    1.00    --   35.62 178.00-150.00   51
 10  \w      1.00  75.00   1.00    1.00    --   35.62 -99.00 -60.00   74
 11  \w     38.00 110.00   1.00    1.00    --  107.12 -95.00   0.00   72
 12  \w     40.00 125.00   1.00    1.00    --  107.12 -61.00 120.00   85
 13  \w     89.00 174.00   1.00    1.00    --  107.12  61.00-150.00   85
 14  \w     40.00 134.00   1.00    1.00    --  107.12 -77.00-120.00   94
 15  \w    100.00 171.00   1.00    1.00    --  107.12 111.00 -60.00   71
 16  \w     40.00  66.00   1.00    1.00    --  107.12 -77.00 -30.00   26
 17  \w    104.00 130.00   1.00    1.00    --  107.12 -77.00 -30.00   26
 18  \w     40.00 115.00   1.00    1.00    --  107.12 -45.00   0.00   75
;
_diffrn_measurement_device 'four-circle diffractometer'
_diffrn_measurement_device_type 'SuperNova, Dual, Cu at home/near, EosS2'
_diffrn_measurement_method '\w scans'
_diffrn_orient_matrix_type 'CrysAlisPro convention (1999,Acta A55,543-557)'
_diffrn_orient_matrix_UB_11 -0.1117346000
_diffrn_orient_matrix_UB_12 -0.0142772000
_diffrn_orient_matrix_UB_13 -0.0031505000
_diffrn_orient_matrix_UB_21 0.0030302000
_diffrn_orient_matrix_UB_22 -0.0951332000
_diffrn_orient_matrix_UB_23 -0.0629626000
_diffrn_orient_matrix_UB_31 0.0078358000
_diffrn_orient_matrix_UB_32 -0.1669230000
_diffrn_orient_matrix_UB_33 0.0360216000
_diffrn_radiation_monochromator mirror
_diffrn_radiation_probe x-ray
_diffrn_radiation_type CuK\a
_diffrn_radiation_wavelength 1.54184
_diffrn_reflns_av_R_equivalents 0.0254
_diffrn_reflns_av_unetI/netI 0.0271
_diffrn_reflns_Laue_measured_fraction_full 1.000
_diffrn_reflns_Laue_measured_fraction_max 0.985
_diffrn_reflns_limit_h_max 16
_diffrn_reflns_limit_h_min -15
_diffrn_reflns_limit_k_max 5
_diffrn_reflns_limit_k_min -9
_diffrn_reflns_limit_l_max 26
_diffrn_reflns_limit_l_min -23
_diffrn_reflns_number 13530
_diffrn_reflns_point_group_measured_fraction_full 1.000
_diffrn_reflns_point_group_measured_fraction_max 0.985
_diffrn_reflns_theta_full 67.684
_diffrn_reflns_theta_max 71.421
_diffrn_reflns_theta_min 3.732
_diffrn_source 'micro-focus sealed X-ray tube'
_diffrn_source_type 'SuperNova (Cu) X-ray Source'
_exptl_absorpt_coefficient_mu 14.489
_exptl_absorpt_correction_T_max 1.00000
_exptl_absorpt_correction_T_min 0.46806
_exptl_absorpt_correction_type multi-scan
_exptl_absorpt_process_details
;
CrysAlisPro 1.171.40.53 (Rigaku Oxford Diffraction, 2019)
Empirical absorption correction using spherical harmonics,
 implemented in SCALE3 ABSPACK scaling algorithm.
;
_exptl_crystal_colour colourless
_exptl_crystal_colour_primary colourless
_exptl_crystal_density_diffrn 1.932
_exptl_crystal_description block
_exptl_crystal_F_000 1312
_exptl_crystal_size_max 0.18
_exptl_crystal_size_mid 0.15
_exptl_crystal_size_min 0.12
_refine_diff_density_max 0.705
_refine_diff_density_min -0.845
_refine_diff_density_rms 0.116
_refine_ls_extinction_coef .
_refine_ls_extinction_method none
_refine_ls_goodness_of_fit_ref 1.074
_refine_ls_hydrogen_treatment constr
_refine_ls_matrix_type full
_refine_ls_number_parameters 327
_refine_ls_number_reflns 4473
_refine_ls_number_restraints 0
_refine_ls_restrained_S_all 1.074
_refine_ls_R_factor_all 0.0230
_refine_ls_R_factor_gt 0.0220
_refine_ls_shift/su_max 0.004
_refine_ls_shift/su_mean 0.000
_refine_ls_structure_factor_coef Fsqd
_refine_ls_weighting_details 'w=1/[\s^2^(Fo^2^)+(0.0338P)^2^+0.7854P] where P=(Fo^2^+2Fc^2^)/3'
_refine_ls_weighting_scheme calc
_refine_ls_wR_factor_gt 0.0574
_refine_ls_wR_factor_ref 0.0582
_reflns_Friedel_coverage 0.000
_reflns_Friedel_fraction_full .
_reflns_Friedel_fraction_max .
_reflns_number_gt 4280
_reflns_number_total 4473
_reflns_threshold_expression 'I > 2\s(I)'
_cod_data_source_file suppl_ncrs-2019-0835_suppl.cif
_cod_data_source_block mxf-20
_cod_database_code 8105228
_chemical_oxdiff_formula 'C1 H1 O1 Pb1 N1'
_shelx_space_group_comment
;
The symmetry employed for this shelxl refinement is uniquely defined
by the following loop, which should always be used as a source of
symmetry information in preference to the above space-group names.
They are only intended as comments.
;
_diffrn_oxdiff_digest_frames
;
011db6dba4491c76faf19e2d858ac4944800035fead
;
_reflns_odcompleteness_completeness 99.96
_reflns_odcompleteness_iscentric 1
_reflns_odcompleteness_theta 66.97
_olex2_refinement_description
;
1. Fixed Uiso
 At 1.2 times of:
  All C(H) groups
 At 1.5 times of:
  All O(H) groups, All O(H,H) groups
2.a Riding coordinates:
 O7(H7A,H7B)
2.b Aromatic/amide H refined with riding coordinates:
 C1(H1), C2(H2), C3(H3A), C5(H5), C6(H6A), C8(H8), C9(H9), C10(H10), C14(H14),
 C15(H15), C17(H17), C18(H18), C21(H21), C22(H22), C24(H24), C25(H25)
2.c Idealised tetrahedral OH refined as rotating group:
 O3(H3), O6(H6)
;

loop_
_space_group_symop_operation_xyz
'x, y, z'
'-x+1/2, y+1/2, -z+1/2'
'-x, -y, -z'
'x-1/2, -y-1/2, z-1/2'

loop_
_atom_site_label
_atom_site_type_symbol
_atom_site_fract_x
_atom_site_fract_y
_atom_site_fract_z
_atom_site_U_iso_or_equiv
_atom_site_adp_type
_atom_site_occupancy
_atom_site_site_symmetry_order
_atom_site_calc_flag
_atom_site_refinement_flags_posn
_atom_site_refinement_flags_adp
_atom_site_refinement_flags_occupancy
_atom_site_disorder_assembly
_atom_site_disorder_group
Pb01 Pb 0.48621(2) 0.02888(2) 0.59982(2) 0.01486(6) Uani 1 1 d . . . . .
O1 O 0.54684(16) 0.1199(3) 0.71761(10) 0.0241(5) Uani 1 1 d . . . . .
O2 O 0.48805(15) 0.2951(3) 0.64403(10) 0.0220(5) Uani 1 1 d . . . . .
O3 O 0.69817(16) 0.8023(3) 0.83811(11) 0.0242(5) Uani 1 1 d . . . . .
H3 H 0.7396 0.7692 0.8644 0.036 Uiso 1 1 calc GR . . . .
O4 O 0.66988(15) 0.1705(3) 0.58260(10) 0.0233(5) Uani 1 1 d . . . . .
O5 O 0.54817(15) 0.1857(3) 0.51039(9) 0.0202(5) Uani 1 1 d . . . . .
O6 O 0.86619(19) 0.5518(4) 0.35781(12) 0.0304(6) Uani 1 1 d . . . . .
H6 H 0.9228 0.5197 0.3611 0.046 Uiso 1 1 calc GR . . . .
N1 N 0.33194(18) 0.1403(4) 0.54478(12) 0.0189(5) Uani 1 1 d . . . . .
N2 N 0.3284(2) -0.0268(3) 0.65712(14) 0.0209(6) Uani 1 1 d . . . . .
C1 C 0.3328(2) 0.2258(4) 0.49147(15) 0.0228(7) Uani 1 1 d . . . . .
H1 H 0.3926 0.2557 0.4765 0.027 Uiso 1 1 calc R . . . .
C2 C 0.2483(3) 0.2736(5) 0.45643(16) 0.0274(8) Uani 1 1 d . . . . .
H2 H 0.2521 0.3335 0.4191 0.033 Uiso 1 1 calc R . . . .
C3 C 0.1606(2) 0.2311(5) 0.47796(17) 0.0307(8) Uani 1 1 d . . . . .
H3A H 0.1037 0.2600 0.4549 0.037 Uiso 1 1 calc R . . . .
C4 C 0.1558(2) 0.1431(5) 0.53518(16) 0.0250(7) Uani 1 1 d . . . . .
C5 C 0.0659(2) 0.0966(5) 0.56160(19) 0.0344(9) Uani 1 1 d . . . . .
H5 H 0.0076 0.1283 0.5409 0.041 Uiso 1 1 calc R . . . .
C6 C 0.0636(3) 0.0089(5) 0.6151(2) 0.0352(10) Uani 1 1 d . . . . .
H6A H 0.0041 -0.0208 0.6305 0.042 Uiso 1 1 calc R . . . .
C7 C 0.1528(3) -0.0400(5) 0.64927(19) 0.0275(8) Uani 1 1 d . . . . .
C8 C 0.1556(3) -0.1351(5) 0.70479(17) 0.0339(9) Uani 1 1 d . . . . .
H8 H 0.0980 -0.1723 0.7210 0.041 Uiso 1 1 calc R . . . .
C9 C 0.2425(3) -0.1729(5) 0.73504(16) 0.0301(8) Uani 1 1 d . . . . .
H9 H 0.2450 -0.2363 0.7718 0.036 Uiso 1 1 calc R . . . .
C10 C 0.3282(2) -0.1144(5) 0.70980(15) 0.0247(7) Uani 1 1 d . . . . .
H10 H 0.3873 -0.1383 0.7311 0.030 Uiso 1 1 calc R . . . .
C11 C 0.2424(2) 0.0091(4) 0.62605(17) 0.0207(7) Uani 1 1 d . . . . .
C12 C 0.2443(2) 0.0998(4) 0.56734(14) 0.0192(7) Uani 1 1 d . . . . .
C13 C 0.5828(2) 0.4093(4) 0.73081(14) 0.0183(6) Uani 1 1 d . . . . .
C14 C 0.6524(2) 0.3789(4) 0.77954(15) 0.0209(7) Uani 1 1 d . . . . .
H14 H 0.6718 0.2695 0.7883 0.025 Uiso 1 1 calc R . . . .
C15 C 0.6928(2) 0.5075(4) 0.81484(17) 0.0209(7) Uani 1 1 d . . . . .
H15 H 0.7396 0.4853 0.8469 0.025 Uiso 1 1 calc R . . . .
C16 C 0.6637(2) 0.6698(4) 0.80253(14) 0.0199(7) Uani 1 1 d . . . . .
C17 C 0.5971(2) 0.7046(5) 0.75229(15) 0.0248(7) Uani 1 1 d . . . . .
H17 H 0.5797 0.8144 0.7426 0.030 Uiso 1 1 calc R . . . .
C18 C 0.5573(2) 0.5716(5) 0.71683(16) 0.0239(7) Uani 1 1 d . . . . .
H18 H 0.5128 0.5934 0.6833 0.029 Uiso 1 1 calc R . . . .
C19 C 0.5368(2) 0.2653(4) 0.69578(14) 0.0183(6) Uani 1 1 d . . . . .
C20 C 0.6977(2) 0.3088(4) 0.48567(14) 0.0167(6) Uani 1 1 d . . . . .
C21 C 0.7989(2) 0.3018(4) 0.49339(14) 0.0195(7) Uani 1 1 d . . . . .
H21 H 0.8278 0.2429 0.5272 0.023 Uiso 1 1 calc R . . . .
C22 C 0.8564(2) 0.3808(5) 0.45167(15) 0.0220(7) Uani 1 1 d . . . . .
H22 H 0.9237 0.3756 0.4573 0.026 Uiso 1 1 calc R . . . .
C23 C 0.8131(3) 0.4693(4) 0.40059(17) 0.0223(7) Uani 1 1 d . . . . .
C24 C 0.7128(3) 0.4799(4) 0.39316(16) 0.0217(7) Uani 1 1 d . . . . .
H24 H 0.6839 0.5410 0.3599 0.026 Uiso 1 1 calc R . . . .
C25 C 0.6557(2) 0.3996(4) 0.43521(14) 0.0201(7) Uani 1 1 d . . . . .
H25 H 0.5883 0.4062 0.4298 0.024 Uiso 1 1 calc R . . . .
C26 C 0.6356(2) 0.2176(4) 0.52926(14) 0.0180(6) Uani 1 1 d . . . . .
O7 O 1.05036(18) 0.4552(3) 0.34915(12) 0.0293(6) Uani 1 1 d . . . . .
H7A H 1.1014 0.5058 0.3631 0.044 Uiso 1 1 d R . . . .
H7B H 1.0580 0.4215 0.3118 0.044 Uiso 1 1 d R . . . .

loop_
_atom_site_aniso_label
_atom_site_aniso_U_11
_atom_site_aniso_U_22
_atom_site_aniso_U_33
_atom_site_aniso_U_23
_atom_site_aniso_U_13
_atom_site_aniso_U_12
Pb01 0.01304(8) 0.02008(9) 0.01122(8) -0.00130(4) -0.00152(5) 0.00047(4)
O1 0.0295(12) 0.0230(13) 0.0192(11) -0.0018(10) -0.0046(9) -0.0019(10)
O2 0.0213(11) 0.0250(12) 0.0188(11) -0.0035(9) -0.0079(9) 0.0048(9)
O3 0.0214(11) 0.0248(13) 0.0251(12) -0.0056(10) -0.0105(9) 0.0014(10)
O4 0.0170(10) 0.0356(14) 0.0166(11) 0.0067(10) -0.0054(8) -0.0046(10)
O5 0.0135(10) 0.0306(13) 0.0161(10) 0.0016(10) -0.0025(8) -0.0044(9)
O6 0.0251(13) 0.0431(17) 0.0240(13) 0.0095(11) 0.0085(11) -0.0010(11)
N1 0.0174(12) 0.0240(14) 0.0153(12) -0.0038(11) 0.0004(10) -0.0001(11)
N2 0.0191(14) 0.0271(17) 0.0166(14) -0.0042(11) 0.0009(11) -0.0023(11)
C1 0.0231(16) 0.0264(19) 0.0190(16) -0.0007(14) 0.0012(13) 0.0027(14)
C2 0.0317(18) 0.031(2) 0.0186(16) -0.0002(15) -0.0059(13) 0.0076(15)
C3 0.0240(17) 0.034(2) 0.0324(19) -0.0055(16) -0.0140(15) 0.0101(15)
C4 0.0196(16) 0.0292(19) 0.0257(17) -0.0108(15) -0.0046(13) 0.0030(14)
C5 0.0124(15) 0.045(2) 0.044(2) -0.015(2) -0.0066(14) 0.0039(16)
C6 0.0168(18) 0.045(2) 0.044(3) -0.0133(19) 0.0055(17) -0.0055(16)
C7 0.0198(17) 0.034(2) 0.030(2) -0.0116(15) 0.0079(14) -0.0068(14)
C8 0.0319(19) 0.042(2) 0.0291(19) -0.0110(18) 0.0143(15) -0.0140(18)
C9 0.040(2) 0.032(2) 0.0188(16) -0.0009(16) 0.0126(14) -0.0058(16)
C10 0.0275(17) 0.030(2) 0.0162(15) -0.0008(14) 0.0009(13) -0.0019(15)
C11 0.0185(16) 0.0227(17) 0.0210(18) -0.0076(13) 0.0018(13) -0.0029(13)
C12 0.0157(14) 0.0220(17) 0.0198(15) -0.0074(13) -0.0003(12) 0.0005(13)
C13 0.0150(14) 0.0257(18) 0.0142(14) -0.0027(14) 0.0012(11) 0.0001(13)
C14 0.0165(14) 0.0239(17) 0.0220(16) 0.0006(14) -0.0015(12) 0.0019(13)
C15 0.0157(16) 0.0269(18) 0.0193(18) 0.0000(14) -0.0070(13) -0.0005(13)
C16 0.0166(14) 0.0257(18) 0.0172(15) -0.0024(14) -0.0012(12) -0.0016(13)
C17 0.0279(17) 0.0210(18) 0.0244(17) -0.0013(14) -0.0094(14) 0.0061(14)
C18 0.0230(17) 0.0281(18) 0.0195(16) -0.0042(15) -0.0086(13) 0.0033(15)
C19 0.0132(13) 0.0274(18) 0.0144(14) -0.0044(13) 0.0022(11) 0.0024(12)
C20 0.0172(14) 0.0202(16) 0.0126(14) -0.0012(12) -0.0004(11) -0.0003(12)
C21 0.0180(15) 0.0254(18) 0.0150(15) 0.0018(13) -0.0015(11) 0.0044(13)
C22 0.0148(14) 0.0285(19) 0.0227(16) -0.0011(14) 0.0007(12) 0.0016(13)
C23 0.0248(18) 0.0253(19) 0.0173(17) -0.0015(13) 0.0056(14) -0.0035(13)
C24 0.0239(18) 0.0251(18) 0.0160(17) 0.0041(13) -0.0008(13) 0.0015(13)
C25 0.0147(14) 0.0273(19) 0.0180(15) -0.0006(14) -0.0017(11) 0.0005(13)
C26 0.0158(14) 0.0208(17) 0.0170(15) -0.0029(13) -0.0020(11) 0.0008(12)
O7 0.0258(13) 0.0399(16) 0.0226(13) 0.0003(11) 0.0034(10) -0.0029(11)

loop_
_atom_type_symbol
_atom_type_description
_atom_type_scat_dispersion_real
_atom_type_scat_dispersion_imag
_atom_type_scat_source
C C 0.0181 0.0091 'International Tables Vol C Tables 4.2.6.8 and 6.1.1.4'
H H 0.0000 0.0000 'International Tables Vol C Tables 4.2.6.8 and 6.1.1.4'
N N 0.0311 0.0180 'International Tables Vol C Tables 4.2.6.8 and 6.1.1.4'
O O 0.0492 0.0322 'International Tables Vol C Tables 4.2.6.8 and 6.1.1.4'
Pb Pb -4.0753 8.5060 'International Tables Vol C Tables 4.2.6.8 and 6.1.1.4'

loop_
_geom_angle_atom_site_label_1
_geom_angle_atom_site_label_2
_geom_angle_atom_site_label_3
_geom_angle
_geom_angle_site_symmetry_1
_geom_angle_site_symmetry_3
O1 Pb01 C19 26.08(8) . .
O2 Pb01 O1 51.82(7) . .
O2 Pb01 O5 81.36(8) . .
O2 Pb01 N1 81.65(8) . .
O2 Pb01 N2 87.60(8) . .
O2 Pb01 C19 26.35(8) . .
O5 Pb01 O1 118.40(7) . .
O5 Pb01 N1 77.44(8) . .
O5 Pb01 N2 141.69(8) . .
O5 Pb01 C19 97.67(8) . .
N1 Pb01 O1 122.94(8) . .
N1 Pb01 N2 64.66(9) . .
N1 Pb01 C19 105.33(9) . .
N2 Pb01 O1 80.50(8) . .
N2 Pb01 C19 87.47(9) . .
C19 O1 Pb01 83.38(17) . .
C19 O2 Pb01 99.8(2) . .
C16 O3 H3 109.5 . .
C26 O5 Pb01 102.72(18) . .
C23 O6 H6 109.5 . .
C1 N1 Pb01 122.1(2) . .
C1 N1 C12 118.3(3) . .
C12 N1 Pb01 119.5(2) . .
C10 N2 Pb01 122.1(2) . .
C10 N2 C11 118.9(3) . .
C11 N2 Pb01 118.0(2) . .
N1 C1 H1 118.3 . .
N1 C1 C2 123.4(3) . .
C2 C1 H1 118.3 . .
C1 C2 H2 120.6 . .
C3 C2 C1 118.8(3) . .
C3 C2 H2 120.6 . .
C2 C3 H3A 120.0 . .
C2 C3 C4 120.1(3) . .
C4 C3 H3A 120.0 . .
C3 C4 C5 123.3(3) . .
C12 C4 C3 117.4(3) . .
C12 C4 C5 119.3(3) . .
C4 C5 H5 119.0 . .
C6 C5 C4 122.0(3) . .
C6 C5 H5 119.0 . .
C5 C6 H6A 119.7 . .
C5 C6 C7 120.6(4) . .
C7 C6 H6A 119.7 . .
C8 C7 C6 123.5(4) . .
C8 C7 C11 117.5(3) . .
C11 C7 C6 119.1(4) . .
C7 C8 H8 120.0 . .
C9 C8 C7 120.0(3) . .
C9 C8 H8 120.0 . .
C8 C9 H9 120.6 . .
C8 C9 C10 118.8(3) . .
C10 C9 H9 120.6 . .
N2 C10 C9 122.8(3) . .
N2 C10 H10 118.6 . .
C9 C10 H10 118.6 . .
N2 C11 C7 122.0(3) . .
N2 C11 C12 118.1(3) . .
C7 C11 C12 119.9(3) . .
N1 C12 C4 122.1(3) . .
N1 C12 C11 118.8(3) . .
C4 C12 C11 119.1(3) . .
C14 C13 C19 119.5(3) . .
C18 C13 C14 118.9(3) . .
C18 C13 C19 121.6(3) . .
C13 C14 H14 119.4 . .
C15 C14 C13 121.2(3) . .
C15 C14 H14 119.4 . .
C14 C15 H15 120.1 . .
C14 C15 C16 119.7(3) . .
C16 C15 H15 120.1 . .
O3 C16 C15 122.3(3) . .
O3 C16 C17 117.4(3) . .
C15 C16 C17 120.3(3) . .
C16 C17 H17 120.6 . .
C16 C17 C18 118.9(3) . .
C18 C17 H17 120.6 . .
C13 C18 C17 120.9(3) . .
C13 C18 H18 119.5 . .
C17 C18 H18 119.5 . .
O1 C19 Pb01 70.54(17) . .
O1 C19 O2 122.1(3) . .
O1 C19 C13 119.6(3) . .
O2 C19 Pb01 53.83(16) . .
O2 C19 C13 118.3(3) . .
C13 C19 Pb01 162.2(2) . .
C21 C20 C26 120.8(3) . .
C25 C20 C21 118.8(3) . .
C25 C20 C26 120.4(3) . .
C20 C21 H21 119.6 . .
C22 C21 C20 120.8(3) . .
C22 C21 H21 119.6 . .
C21 C22 H22 120.1 . .
C21 C22 C23 119.8(3) . .
C23 C22 H22 120.1 . .
O6 C23 C22 122.6(3) . .
O6 C23 C24 117.5(3) . .
C24 C23 C22 119.9(3) . .
C23 C24 H24 120.1 . .
C25 C24 C23 119.9(3) . .
C25 C24 H24 120.1 . .
C20 C25 H25 119.6 . .
C24 C25 C20 120.8(3) . .
C24 C25 H25 119.6 . .
O4 C26 O5 121.6(3) . .
O4 C26 C20 120.4(3) . .
O5 C26 C20 117.9(3) . .
H7A O7 H7B 109.5 . .

loop_
_geom_bond_atom_site_label_1
_geom_bond_atom_site_label_2
_geom_bond_distance
_geom_bond_site_symmetry_2
Pb01 O1 2.695(2) .
Pb01 O2 2.326(2) .
Pb01 O5 2.468(2) .
Pb01 N1 2.531(2) .
Pb01 N2 2.589(3) .
Pb01 C19 2.839(3) .
O1 C19 1.257(4) .
O2 C19 1.279(3) .
O3 H3 0.8200 .
O3 C16 1.371(4) .
O4 C26 1.261(4) .
O5 C26 1.275(3) .
O6 H6 0.8200 .
O6 C23 1.367(4) .
N1 C1 1.324(4) .
N1 C12 1.363(4) .
N2 C10 1.320(4) .
N2 C11 1.354(4) .
C1 H1 0.9300 .
C1 C2 1.400(4) .
C2 H2 0.9300 .
C2 C3 1.358(5) .
C3 H3A 0.9300 .
C3 C4 1.409(5) .
C4 C5 1.437(5) .
C4 C12 1.407(4) .
C5 H5 0.9300 .
C5 C6 1.337(6) .
C6 H6A 0.9300 .
C6 C7 1.447(6) .
C7 C8 1.402(5) .
C7 C11 1.410(5) .
C8 H8 0.9300 .
C8 C9 1.361(5) .
C9 H9 0.9300 .
C9 C10 1.404(5) .
C10 H10 0.9300 .
C11 C12 1.444(5) .
C13 C14 1.393(4) .
C13 C18 1.372(5) .
C13 C19 1.492(4) .
C14 H14 0.9300 .
C14 C15 1.373(5) .
C15 H15 0.9300 .
C15 C16 1.378(5) .
C16 C17 1.396(4) .
C17 H17 0.9300 .
C17 C18 1.398(5) .
C18 H18 0.9300 .
C20 C21 1.396(4) .
C20 C25 1.394(4) .
C20 C26 1.486(4) .
C21 H21 0.9300 .
C21 C22 1.374(4) .
C22 H22 0.9300 .
C22 C23 1.401(5) .
C23 C24 1.386(5) .
C24 H24 0.9300 .
C24 C25 1.380(5) .
C25 H25 0.9300 .
O7 H7A 0.8500 .
O7 H7B 0.8501 .
